data_4106778
loop_
_publ_author_name
'Eric D. Bloch'
'Leslie J. Murray'
'Wendy L. Queen'
'Sachin Chavan'
'Sergey N. Maximoff'
'Julian P. Bigi'
'Rajamani Krishna'
'Vanessa K. Peterson'
'Fernande Grandjean'
'Gary J. Long'
'Berend Smit'
'Silvia Bordiga'
'Craig M. Brown'
'Jeffrey R. Long'

_publ_section_title
;
 Selective Binding of O2 over N2 in a Redox-Active Metal-Organic Framework
 with Open Iron(II) Coordination Sites
;
_journal_name_full 'Journal of the American Chemical Society'
_journal_page_first 14814
_journal_page_last 14822
_journal_paper_doi 10.1021/ja205976v
_journal_volume 133
_journal_year 2011
_chemical_formula_sum 'C4 H Fe O3'
_chemical_formula_weight 152.90
_space_group_IT_number 148
_symmetry_cell_setting trigonal
_symmetry_space_group_name_Hall '-R 3'
_symmetry_space_group_name_H-M 'R -3 :H'
_audit_creation_date 2011-01-13T16:38
_audit_creation_method 'from EXP file using GSAS2CIF'
_audit_update_record ' 2011-01-13T16:38  Initial CIF as created by GSAS2CIF'
_cell_angle_alpha 90.0
_cell_angle_beta 90.0
_cell_angle_gamma 120.0
_cell_formula_units_Z 18
_cell_length_a 26.1627(21)
_cell_length_b 26.1627
_cell_length_c 6.8422(7)
_cell_volume 4055.9(5)
_computing_structure_refinement GSAS
_pd_block_id 2011-01-13T16:38|FE-B_phase1|||
_pd_phase_name 'from /data/people/craigy/MgMOF/BT1/1108/MOF74.xtl'
_refine_ls_goodness_of_fit_all 1.02
_refine_ls_matrix_type full
_refine_ls_number_parameters 27
_refine_ls_number_restraints 0
_refine_ls_shift/su_max 0.17
_refine_ls_shift/su_mean 0.05
_cod_data_source_file ja205976v_si_006.cif
_cod_data_source_block FE-B_publ
_cod_original_cell_volume 4056.0(5)
_cod_original_sg_symbol_H-M 'R -3'
_cod_database_code 4106778

loop_
_symmetry_equiv_pos_site_id
_symmetry_equiv_pos_as_xyz
1 +x,+y,+z
2 -y,x-y,+z
3 y-x,-x,+z
-1 -x,-y,-z
-2 +y,y-x,-z
-3 x-y,+x,-z
101 +x+1/3,+y+2/3,+z+2/3
102 -y+1/3,x-y+2/3,+z+2/3
103 y-x+1/3,-x+2/3,+z+2/3
-101 -x+2/3,-y+1/3,-z+1/3
-102 +y+2/3,y-x+1/3,-z+1/3
-103 x-y+2/3,+x+1/3,-z+1/3
201 +x+2/3,+y+1/3,+z+1/3
202 -y+2/3,x-y+1/3,+z+1/3
203 y-x+2/3,-x+1/3,+z+1/3
-201 -x+1/3,-y+2/3,-z+2/3
-202 +y+1/3,y-x+2/3,-z+2/3
-203 x-y+1/3,+x+2/3,-z+2/3

loop_
_atom_site_type_symbol
_atom_site_label
_atom_site_fract_x
_atom_site_fract_y
_atom_site_fract_z
_atom_site_occupancy
_atom_site_thermal_displace_type
_atom_site_U_iso_or_equiv
_atom_site_symmetry_multiplicity
Fe Fe 0.3823(5) 0.3510(6) 0.1396(14) 1.0 Uiso 0.03117 18
O O1 0.3275(7) 0.2949(7) 0.3639(29) 1.0 Uiso 0.0223 18
O O2 0.2977(10) 0.2198(9) 0.5981(30) 1.0 Uiso 0.04791 18
O O3 0.3567(8) 0.2747(7) 0.0041(24) 1.0 Uiso 0.01489 18
C C1 0.3176(8) 0.2450(8) 0.4271(26) 1.0 Uiso 0.03252 18
C C2 0.3303(10) 0.2057(8) 0.2938(28) 1.0 Uiso 0.04878 18
C C3 0.3432(7) 0.2224(7) 0.0895(21) 1.0 Uiso 0.00181 18
C C4 0.3526(8) 0.1806(8) -0.0342(21) 1.0 Uiso 0.01323 18
H H 0.3617(11) 0.1907(12) -0.166(4) 1.0 Uiso 0.00663 18

loop_
_atom_type_symbol
_atom_type_number_in_cell
Fe 18.0
O 54.0
C 72.0
H 18.0

loop_
_geom_angle_atom_site_label_1
_geom_angle_atom_site_label_2
_geom_angle_atom_site_label_3
_geom_angle
_geom_angle_site_symmetry_1
_geom_angle_site_symmetry_3
_geom_angle_publ_flag
O1 Fe O1 82.6(5) 1_555 103_554 n
O1 Fe O3 82.6(8) 1_555 1_555 n
O1 Fe O3 81.7(7) 1_555 202_555 n
O1 Fe O3 83.2(8) 103_554 1_555 n
O1 Fe O3 93.0(8) 103_554 202_555 n
O3 Fe O3 164.1(10) 1_555 202_555 n
Fe O1 Fe 89.9(6) 1_555 202_555 n
Fe O1 C1 132.7(19) 1_555 1_555 n
Fe O1 C1 135.8(18) 202_555 1_555 n
Fe O3 Fe 95.0(9) 1_555 103_554 n
Fe O3 C3 126.6(14) 1_555 1_555 n
Fe O3 C3 123.6(14) 103_554 1_555 n
O1 C1 O2 130.0(21) 1_555 1_555 n
O1 C1 C2 119.0(21) 1_555 1_555 n
O2 C1 C2 111.0(16) 1_555 1_555 n
C1 C2 C3 117.9(18) 1_555 1_555 n
C1 C2 C4 114.2(17) 1_555 -201_555 n
C3 C2 C4 125.7(17) 1_555 -201_555 n
O3 C3 C2 128.3(19) 1_555 1_555 n
O3 C3 C4 115.9(15) 1_555 1_555 n
C2 C3 C4 114.9(14) 1_555 1_555 n
C2 C4 C3 117.6(14) -201_555 1_555 n
C2 C4 H 124.3(20) -201_555 1_555 n
C3 C4 H 116.6(21) 1_555 1_555 n

loop_
_geom_bond_atom_site_label_1
_geom_bond_atom_site_label_2
_geom_bond_distance
_geom_bond_site_symmetry_2
_geom_bond_publ_flag
Fe O1 2.112(19) 1_555 n
Fe O1 2.133(22) 103_554 n
Fe O2 2.170(23) 202_554 n
Fe O3 1.989(19) 1_555 n
Fe O3 2.076(19) 202_555 n
O1 Fe 2.112(19) 1_555 n
O1 Fe 2.133(22) 202_555 n
O1 C1 1.273(21) 1_555 n
O2 Fe 2.170(23) 103_555 n
O2 C1 1.316(23) 1_555 n
O3 Fe 1.989(19) 1_555 n
O3 Fe 2.076(19) 103_554 n
O3 C3 1.360(22) 1_555 n
C1 O1 1.273(21) 1_555 n
C1 O2 1.316(23) 1_555 n
C1 C2 1.529(26) 1_555 n
C2 C1 1.529(26) 1_555 n
C2 C3 1.453(20) 1_555 n
C2 C4 1.330(23) -201_444 n
C2 H 2.010(33) -201_444 n
C3 O3 1.360(22) 1_555 n
C3 C2 1.453(20) 1_555 n
C3 C4 1.500(20) 1_555 n
C3 H 2.092(28) 1_555 n
C4 C2 1.330(23) -201_444 n
C4 C3 1.500(20) 1_555 n
C4 H 0.934(29) 1_555 n
H C2 2.010(33) -201_444 n
H C3 2.092(28) 1_555 n
H C4 0.934(29) 1_555 n
